data_7708194
loop_
_publ_author_name
'Trevisan, Gianmarco'
'Vitali, Valentina'
'Tubaro, Cristina'
'Graiff, Claudia'
'Marchenko, Anatolyi'
'Koidan, Georgyi'
'Hurieva, Anastasiya'
'Kostyuk, Aleksandr'
'Mauceri, Matteo'
'Rizzolio, Flavio'
'Accorsi, Gianluca'
'Biffis, Andrea'

_publ_section_title
;
 Dinuclear gold(I) complexes with N-phosphanyl, N-heterocyclic carbene
 ligands: synthetic strategies, luminescence properties and anticancer
 activity
;
_journal_name_full 'Dalton Transactions'
_journal_paper_doi 10.1039/D1DT02444B
_journal_year 2021
_chemical_formula_sum 'C24 H41 Au2 Cl F3 N2 O3 P S2'
_chemical_formula_weight 987.06
_space_group_crystal_system monoclinic
_space_group_IT_number 14
_space_group_name_Hall '-P 2ybc'
_space_group_name_H-M_alt 'P 1 21/c 1'
_atom_sites_solution_hydrogens geom
_audit_creation_method SHELXL-2018/3
_audit_update_record
;
2021-07-16 deposited with the CCDC.	2021-09-06 downloaded from the CCDC.
;
_cell_angle_alpha 90
_cell_angle_beta 92.336(3)
_cell_angle_gamma 90
_cell_formula_units_Z 4
_cell_length_a 10.2967(7)
_cell_length_b 11.1412(10)
_cell_length_c 28.607(2)
_cell_measurement_reflns_used 999
_cell_measurement_temperature 200(2)
_cell_measurement_theta_max 19
_cell_measurement_theta_min 4
_cell_volume 3279.0(4)
_computing_cell_refinement 'APEX-II (2008)'
_computing_data_collection 'APEX-II (2008)'
_computing_data_reduction 'SAINT (2008)'
_computing_molecular_graphics 'Mercury CSD 3.5'
_computing_publication_material 'PARST M. Nardelli, J.Appl.Crystallogr.1995,28,659'
_computing_structure_refinement 'SHELXL-2018/3 (Sheldrick, 2018)'
_computing_structure_solution 'SHELXS-97 (Sheldrick, 2008)'
_diffrn_ambient_temperature 200(2)
_diffrn_measured_fraction_theta_full 0.994
_diffrn_measured_fraction_theta_max 0.996
_diffrn_measurement_device_type 'Bruker APEX II'
_diffrn_measurement_method omega-scan
_diffrn_radiation_type MoK\a
_diffrn_radiation_wavelength 0.71073
_diffrn_reflns_av_R_equivalents 0.0314
_diffrn_reflns_av_unetI/netI 0.0219
_diffrn_reflns_Laue_measured_fraction_full 0.994
_diffrn_reflns_Laue_measured_fraction_max 0.996
_diffrn_reflns_limit_h_max 11
_diffrn_reflns_limit_h_min -14
_diffrn_reflns_limit_k_max 15
_diffrn_reflns_limit_k_min -15
_diffrn_reflns_limit_l_max 40
_diffrn_reflns_limit_l_min -40
_diffrn_reflns_number 63472
_diffrn_reflns_point_group_measured_fraction_full 0.994
_diffrn_reflns_point_group_measured_fraction_max 0.996
_diffrn_reflns_theta_full 25.242
_diffrn_reflns_theta_max 30.479
_diffrn_reflns_theta_min 2.808
_diffrn_source 'fine-focus sealed tube'
_exptl_absorpt_coefficient_mu 9.240
_exptl_absorpt_correction_T_max 0.7461
_exptl_absorpt_correction_T_min 0.3032
_exptl_absorpt_correction_type multi-scan
_exptl_absorpt_process_details 'Bruker APEX II SADABS, 2008'
_exptl_crystal_density_diffrn 1.999
_exptl_crystal_density_meas ?
_exptl_crystal_description prism
_exptl_crystal_F_000 1888
_exptl_crystal_size_max 0.18
_exptl_crystal_size_mid 0.17
_exptl_crystal_size_min 0.15
_refine_diff_density_max 1.747
_refine_diff_density_min -1.468
_refine_diff_density_rms 0.108
_refine_ls_extinction_method none
_refine_ls_goodness_of_fit_ref 1.046
_refine_ls_hydrogen_treatment constr
_refine_ls_matrix_type full
_refine_ls_number_parameters 354
_refine_ls_number_reflns 9944
_refine_ls_number_restraints 0
_refine_ls_restrained_S_all 1.046
_refine_ls_R_factor_all 0.0238
_refine_ls_R_factor_gt 0.0222
_refine_ls_shift/su_max 0.003
_refine_ls_shift/su_mean 0.000
_refine_ls_structure_factor_coef Fsqd
_refine_ls_weighting_details 'w=1/[\s^2^(Fo^2^)+(0.0257P)^2^+5.4829P] where P=(Fo^2^+2Fc^2^)/3'
_refine_ls_weighting_scheme calc
_refine_ls_wR_factor_gt 0.0564
_refine_ls_wR_factor_ref 0.0572
_reflns_Friedel_coverage 0.000
_reflns_number_gt 9405
_reflns_number_total 9944
_reflns_threshold_expression 'I > 2\s(I)'
_cod_data_source_file d1dt02444b2.cif
_cod_data_source_block shelx_CCDC1
_cod_depositor_comments
;
The following automatic conversions were performed:

data item '_exptl_crystal_density_meas' value 'not measured' was
changed to '?' -- the value is perceived as not measured.

Automatic conversion script
Id: cif_fix_values 7556 2019-12-06 15:28:31Z antanas 
;
_cod_original_sg_symbol_H-M 'P 21/c'
_cod_database_code 7708194
_shelx_shelxl_version_number 2018/3
_shelx_space_group_comment
;
The symmetry employed for this shelxl refinement is uniquely defined
by the following loop, which should always be used as a source of
symmetry information in preference to the above space-group names.
They are only intended as comments.
;

loop_
_space_group_symop_operation_xyz
'x, y, z'
'-x, y+1/2, -z+1/2'
'-x, -y, -z'
'x, -y-1/2, z-1/2'

loop_
_atom_site_label
_atom_site_type_symbol
_atom_site_fract_x
_atom_site_fract_y
_atom_site_fract_z
_atom_site_U_iso_or_equiv
_atom_site_adp_type
_atom_site_occupancy
_atom_site_site_symmetry_order
_atom_site_calc_flag
_atom_site_refinement_flags_posn
_atom_site_refinement_flags_adp
_atom_site_refinement_flags_occupancy
_atom_site_disorder_assembly
_atom_site_disorder_group
C1 C 0.7265(3) 0.3574(3) 0.63895(9) 0.0259(5) Uani 1 1 d . . . . .
C2 C 0.6817(3) 0.3648(4) 0.55370(10) 0.0397(7) Uani 1 1 d . . . . .
H2A H 0.6046 0.3838 0.5332 0.048 Uiso 1 1 calc R U . . .
H2B H 0.7232 0.2920 0.5413 0.048 Uiso 1 1 calc R U . . .
C3 C 0.7764(3) 0.4683(4) 0.55325(11) 0.0449(9) Uani 1 1 d . . . . .
H3A H 0.8037 0.4832 0.5210 0.054 Uiso 1 1 calc R U . . .
H3B H 0.7350 0.5421 0.5649 0.054 Uiso 1 1 calc R U . . .
C4 C 0.8922(3) 0.4358(4) 0.58433(10) 0.0402(8) Uani 1 1 d . . . . .
H4A H 0.9417 0.3702 0.5700 0.048 Uiso 1 1 calc R U . . .
H4B H 0.9503 0.5061 0.5885 0.048 Uiso 1 1 calc R U . . .
C5 C 0.9416(3) 0.4061(3) 0.66853(9) 0.0271(5) Uani 1 1 d . . . . .
C6 C 0.9636(3) 0.5179(3) 0.68908(10) 0.0310(6) Uani 1 1 d . . . . .
C7 C 1.0614(3) 0.5268(3) 0.72387(11) 0.0364(6) Uani 1 1 d . . . . .
H7 H 1.0773 0.6021 0.7386 0.044 Uiso 1 1 calc R U . . .
C8 C 1.1366(3) 0.4281(3) 0.73769(11) 0.0366(7) Uani 1 1 d . . . . .
C9 C 1.1124(3) 0.3184(3) 0.71599(11) 0.0354(6) Uani 1 1 d . . . . .
H9 H 1.1632 0.2507 0.7252 0.043 Uiso 1 1 calc R U . . .
C10 C 1.0153(3) 0.3052(3) 0.68097(10) 0.0299(5) Uani 1 1 d . . . . .
C11 C 0.8835(4) 0.6262(3) 0.67462(13) 0.0437(8) Uani 1 1 d . . . . .
H11A H 0.8994 0.6463 0.6420 0.065 Uiso 1 1 calc R U . . .
H11B H 0.9081 0.6944 0.6948 0.065 Uiso 1 1 calc R U . . .
H11C H 0.7911 0.6082 0.6777 0.065 Uiso 1 1 calc R U . . .
C12 C 1.2439(4) 0.4411(5) 0.77509(14) 0.0550(10) Uani 1 1 d . . . . .
H12A H 1.2672 0.5260 0.7786 0.083 Uiso 1 1 calc R U . . .
H12B H 1.3202 0.3954 0.7660 0.083 Uiso 1 1 calc R U . . .
H12C H 1.2138 0.4105 0.8049 0.083 Uiso 1 1 calc R U . . .
C13 C 0.9930(4) 0.1861(3) 0.65672(13) 0.0432(8) Uani 1 1 d . . . . .
H13A H 1.0616 0.1297 0.6668 0.065 Uiso 1 1 calc R U . . .
H13B H 0.9948 0.1975 0.6228 0.065 Uiso 1 1 calc R U . . .
H13C H 0.9083 0.1539 0.6648 0.065 Uiso 1 1 calc R U . . .
C14 C 0.4432(4) 0.1765(4) 0.56527(13) 0.0482(9) Uani 1 1 d . . . . .
C15 C 0.5551(6) 0.0852(4) 0.57070(18) 0.0701(14) Uani 1 1 d . . . . .
H15A H 0.5325 0.0124 0.5529 0.105 Uiso 1 1 calc R U . . .
H15B H 0.5695 0.0648 0.6038 0.105 Uiso 1 1 calc R U . . .
H15C H 0.6346 0.1202 0.5588 0.105 Uiso 1 1 calc R U . . .
C16 C 0.3168(5) 0.1135(4) 0.57960(16) 0.0601(11) Uani 1 1 d . . . . .
H16A H 0.3041 0.0398 0.5613 0.090 Uiso 1 1 calc R U . . .
H16B H 0.2427 0.1674 0.5736 0.090 Uiso 1 1 calc R U . . .
H16C H 0.3235 0.0936 0.6130 0.090 Uiso 1 1 calc R U . . .
C17 C 0.4239(5) 0.2156(5) 0.51371(13) 0.0636(13) Uani 1 1 d . . . . .
H17A H 0.5073 0.2414 0.5018 0.095 Uiso 1 1 calc R U . . .
H17B H 0.3619 0.2823 0.5115 0.095 Uiso 1 1 calc R U . . .
H17C H 0.3901 0.1479 0.4950 0.095 Uiso 1 1 calc R U . . .
C18 C 0.3831(3) 0.4366(3) 0.60248(9) 0.0287(5) Uani 1 1 d . . . . .
C19 C 0.4091(4) 0.5091(3) 0.64741(12) 0.0425(8) Uani 1 1 d . . . . .
H19A H 0.3596 0.5842 0.6456 0.064 Uiso 1 1 calc R U . . .
H19B H 0.5021 0.5273 0.6510 0.064 Uiso 1 1 calc R U . . .
H19C H 0.3823 0.4622 0.6743 0.064 Uiso 1 1 calc R U . . .
C20 C 0.4166(3) 0.5162(3) 0.56076(11) 0.0407(7) Uani 1 1 d . . . . .
H20A H 0.3588 0.5861 0.5594 0.061 Uiso 1 1 calc R U . . .
H20B H 0.4054 0.4701 0.5317 0.061 Uiso 1 1 calc R U . . .
H20C H 0.5070 0.5432 0.5645 0.061 Uiso 1 1 calc R U . . .
C21 C 0.2387(3) 0.4047(4) 0.59851(14) 0.0469(8) Uani 1 1 d . . . . .
H21A H 0.2176 0.3503 0.6240 0.070 Uiso 1 1 calc R U . . .
H21B H 0.2193 0.3651 0.5684 0.070 Uiso 1 1 calc R U . . .
H21C H 0.1868 0.4780 0.6005 0.070 Uiso 1 1 calc R U . . .
C22 C 0.5771(4) 0.3362(3) 0.81909(12) 0.0390(7) Uani 1 1 d . . . . .
H22A H 0.5975 0.3314 0.8528 0.058 Uiso 1 1 calc R U . . .
H22B H 0.5014 0.2858 0.8111 0.058 Uiso 1 1 calc R U . . .
H22C H 0.5577 0.4196 0.8105 0.058 Uiso 1 1 calc R U . . .
C23 C 0.8336(4) 0.3934(4) 0.80824(13) 0.0489(9) Uani 1 1 d . . . . .
H23A H 0.8019 0.4745 0.8010 0.073 Uiso 1 1 calc R U . . .
H23B H 0.9153 0.3797 0.7927 0.073 Uiso 1 1 calc R U . . .
H23C H 0.8482 0.3851 0.8421 0.073 Uiso 1 1 calc R U . . .
C24 C 0.0337(8) 0.1390(7) 0.4442(2) 0.093(2) Uani 1 1 d . . . . .
Au1 Au 0.69701(2) 0.32599(2) 0.70821(2) 0.02398(3) Uani 1 1 d . . . . .
Au2 Au 0.45262(2) 0.21358(2) 0.68052(2) 0.02633(3) Uani 1 1 d . . . . .
F1 F -0.0137(6) 0.0409(4) 0.42283(19) 0.1382(18) Uani 1 1 d . . . . .
F2 F 0.0807(6) 0.1076(7) 0.4849(2) 0.199(4) Uani 1 1 d . . . . .
F3 F 0.1283(6) 0.1850(6) 0.4213(3) 0.191(4) Uani 1 1 d . . . . .
N1 N 0.6398(2) 0.3410(2) 0.60237(8) 0.0273(5) Uani 1 1 d . . . . .
N2 N 0.8456(2) 0.3966(2) 0.63034(8) 0.0286(5) Uani 1 1 d . . . . .
O1 O -0.0394(10) 0.3450(6) 0.4755(2) 0.174(4) Uani 1 1 d . . . . .
O2 O -0.1986(8) 0.1855(5) 0.4728(3) 0.156(3) Uani 1 1 d . . . . .
O3 O -0.1285(7) 0.2794(5) 0.40200(17) 0.132(2) Uani 1 1 d . . . . .
P1 P 0.48078(7) 0.29692(7) 0.61002(2) 0.02560(13) Uani 1 1 d . . . . .
S1 S -0.1025(2) 0.24523(14) 0.44920(5) 0.0870(5) Uani 1 1 d . . . . .
S2 S 0.71411(8) 0.28462(7) 0.78768(2) 0.03089(14) Uani 1 1 d . . . . .
Cl1 Cl 0.40849(8) 0.11397(7) 0.74843(3) 0.03690(15) Uani 1 1 d . . . . .

loop_
_atom_site_aniso_label
_atom_site_aniso_U_11
_atom_site_aniso_U_22
_atom_site_aniso_U_33
_atom_site_aniso_U_23
_atom_site_aniso_U_13
_atom_site_aniso_U_12
C1 0.0238(12) 0.0318(12) 0.0222(11) 0.0008(10) 0.0003(9) 0.0027(10)
C2 0.0283(14) 0.073(2) 0.0181(11) 0.0029(13) 0.0025(10) 0.0013(14)
C3 0.0274(14) 0.082(3) 0.0254(13) 0.0197(15) 0.0016(11) -0.0030(15)
C4 0.0225(13) 0.074(2) 0.0246(13) 0.0141(14) 0.0035(10) 0.0008(14)
C5 0.0189(11) 0.0385(14) 0.0238(11) 0.0073(10) 0.0008(9) -0.0003(10)
C6 0.0250(13) 0.0359(14) 0.0322(13) 0.0068(11) 0.0033(10) -0.0020(10)
C7 0.0300(14) 0.0414(16) 0.0378(15) 0.0020(12) 0.0002(12) -0.0092(12)
C8 0.0237(13) 0.0559(19) 0.0299(14) 0.0059(13) -0.0018(11) -0.0043(12)
C9 0.0245(13) 0.0489(17) 0.0328(14) 0.0091(12) -0.0011(11) 0.0052(12)
C10 0.0233(12) 0.0373(14) 0.0294(13) 0.0056(11) 0.0029(10) 0.0023(10)
C11 0.0452(19) 0.0385(17) 0.0473(19) 0.0075(14) 0.0021(15) 0.0073(14)
C12 0.0362(18) 0.081(3) 0.047(2) 0.0018(19) -0.0162(15) -0.0049(18)
C13 0.049(2) 0.0381(16) 0.0425(18) -0.0019(14) 0.0015(15) 0.0045(14)
C14 0.061(2) 0.0473(19) 0.0364(17) -0.0167(14) -0.0012(16) -0.0080(17)
C15 0.088(4) 0.051(2) 0.072(3) -0.027(2) 0.009(3) 0.009(2)
C16 0.065(3) 0.059(2) 0.055(2) -0.0169(19) -0.003(2) -0.030(2)
C17 0.086(3) 0.075(3) 0.0294(17) -0.0192(18) -0.0034(19) -0.017(2)
C18 0.0238(12) 0.0395(14) 0.0228(11) 0.0034(10) 0.0006(9) 0.0005(10)
C19 0.057(2) 0.0370(16) 0.0336(15) -0.0059(13) 0.0017(14) 0.0101(15)
C20 0.0351(16) 0.0536(19) 0.0335(15) 0.0145(14) 0.0027(12) 0.0050(14)
C21 0.0244(14) 0.066(2) 0.051(2) 0.0109(17) 0.0037(13) -0.0005(14)
C22 0.0436(18) 0.0405(17) 0.0333(15) -0.0003(12) 0.0089(13) -0.0009(13)
C23 0.0385(18) 0.070(2) 0.0377(17) 0.0001(16) -0.0092(14) -0.0146(17)
C24 0.106(5) 0.095(5) 0.077(4) 0.033(4) -0.008(4) -0.007(4)
Au1 0.02306(5) 0.03014(5) 0.01871(5) 0.00155(3) 0.00056(3) -0.00208(3)
Au2 0.02521(5) 0.02799(5) 0.02572(5) 0.00146(3) 0.00024(4) -0.00396(3)
F1 0.168(5) 0.088(3) 0.157(4) -0.042(3) -0.023(4) 0.029(3)
F2 0.160(5) 0.246(7) 0.184(6) 0.140(5) -0.101(4) -0.078(5)
F3 0.115(4) 0.213(7) 0.250(8) 0.151(6) 0.060(5) 0.030(4)
N1 0.0219(10) 0.0436(13) 0.0166(9) 0.0004(9) 0.0016(8) 0.0003(9)
N2 0.0205(10) 0.0438(13) 0.0216(10) 0.0067(9) 0.0020(8) 0.0007(9)
O1 0.307(11) 0.108(4) 0.112(4) -0.034(3) 0.079(6) -0.081(6)
O2 0.195(7) 0.092(4) 0.190(7) -0.035(4) 0.120(6) -0.041(4)
O3 0.178(6) 0.145(5) 0.073(3) 0.014(3) 0.017(3) 0.089(4)
P1 0.0237(3) 0.0328(3) 0.0202(3) -0.0033(2) 0.0001(2) -0.0027(2)
S1 0.1358(15) 0.0675(8) 0.0602(7) -0.0041(6) 0.0349(9) 0.0087(9)
S2 0.0346(4) 0.0341(3) 0.0240(3) 0.0036(2) 0.0012(3) 0.0013(3)
Cl1 0.0433(4) 0.0352(3) 0.0321(3) 0.0083(3) 0.0007(3) -0.0068(3)

loop_
_atom_type_symbol
_atom_type_description
_atom_type_scat_dispersion_real
_atom_type_scat_dispersion_imag
_atom_type_scat_source
C C 0.0033 0.0016 'International Tables Vol C Tables 4.2.6.8 and 6.1.1.4'
H H 0.0000 0.0000 'International Tables Vol C Tables 4.2.6.8 and 6.1.1.4'
Au Au -2.0133 8.8022 'International Tables Vol C Tables 4.2.6.8 and 6.1.1.4'
F F 0.0171 0.0103 'International Tables Vol C Tables 4.2.6.8 and 6.1.1.4'
N N 0.0061 0.0033 'International Tables Vol C Tables 4.2.6.8 and 6.1.1.4'
O O 0.0106 0.0060 'International Tables Vol C Tables 4.2.6.8 and 6.1.1.4'
P P 0.1023 0.0942 'International Tables Vol C Tables 4.2.6.8 and 6.1.1.4'
S S 0.1246 0.1234 'International Tables Vol C Tables 4.2.6.8 and 6.1.1.4'
Cl Cl 0.1484 0.1585 'International Tables Vol C Tables 4.2.6.8 and 6.1.1.4'

loop_
_geom_angle_atom_site_label_1
_geom_angle_atom_site_label_2
_geom_angle_atom_site_label_3
_geom_angle
_geom_angle_site_symmetry_1
_geom_angle_site_symmetry_3
_geom_angle_publ_flag
N2 C1 N1 118.8(2) . . ?
N2 C1 Au1 114.10(19) . . ?
N1 C1 Au1 127.1(2) . . ?
N1 C2 C3 110.7(3) . . ?
N1 C2 H2A 109.5 . . ?
C3 C2 H2A 109.5 . . ?
N1 C2 H2B 109.5 . . ?
C3 C2 H2B 109.5 . . ?
H2A C2 H2B 108.1 . . ?
C4 C3 C2 107.9(3) . . ?
C4 C3 H3A 110.1 . . ?
C2 C3 H3A 110.1 . . ?
C4 C3 H3B 110.1 . . ?
C2 C3 H3B 110.1 . . ?
H3A C3 H3B 108.4 . . ?
N2 C4 C3 108.6(2) . . ?
N2 C4 H4A 110.0 . . ?
C3 C4 H4A 110.0 . . ?
N2 C4 H4B 110.0 . . ?
C3 C4 H4B 110.0 . . ?
H4A C4 H4B 108.4 . . ?
C6 C5 C10 122.4(3) . . ?
C6 C5 N2 118.6(3) . . ?
C10 C5 N2 118.8(3) . . ?
C7 C6 C5 117.8(3) . . ?
C7 C6 C11 120.7(3) . . ?
C5 C6 C11 121.5(3) . . ?
C6 C7 C8 121.7(3) . . ?
C6 C7 H7 119.2 . . ?
C8 C7 H7 119.2 . . ?
C9 C8 C7 118.7(3) . . ?
C9 C8 C12 120.9(3) . . ?
C7 C8 C12 120.4(3) . . ?
C8 C9 C10 121.6(3) . . ?
C8 C9 H9 119.2 . . ?
C10 C9 H9 119.2 . . ?
C9 C10 C5 117.7(3) . . ?
C9 C10 C13 120.9(3) . . ?
C5 C10 C13 121.3(3) . . ?
C6 C11 H11A 109.5 . . ?
C6 C11 H11B 109.5 . . ?
H11A C11 H11B 109.5 . . ?
C6 C11 H11C 109.5 . . ?
H11A C11 H11C 109.5 . . ?
H11B C11 H11C 109.5 . . ?
C8 C12 H12A 109.5 . . ?
C8 C12 H12B 109.5 . . ?
H12A C12 H12B 109.5 . . ?
C8 C12 H12C 109.5 . . ?
H12A C12 H12C 109.5 . . ?
H12B C12 H12C 109.5 . . ?
C10 C13 H13A 109.5 . . ?
C10 C13 H13B 109.5 . . ?
H13A C13 H13B 109.5 . . ?
C10 C13 H13C 109.5 . . ?
H13A C13 H13C 109.5 . . ?
H13B C13 H13C 109.5 . . ?
C15 C14 C17 110.5(4) . . ?
C15 C14 C16 107.9(4) . . ?
C17 C14 C16 107.7(4) . . ?
C15 C14 P1 105.7(3) . . ?
C17 C14 P1 117.6(3) . . ?
C16 C14 P1 107.1(3) . . ?
C14 C15 H15A 109.5 . . ?
C14 C15 H15B 109.5 . . ?
H15A C15 H15B 109.5 . . ?
C14 C15 H15C 109.5 . . ?
H15A C15 H15C 109.5 . . ?
H15B C15 H15C 109.5 . . ?
C14 C16 H16A 109.5 . . ?
C14 C16 H16B 109.5 . . ?
H16A C16 H16B 109.5 . . ?
C14 C16 H16C 109.5 . . ?
H16A C16 H16C 109.5 . . ?
H16B C16 H16C 109.5 . . ?
C14 C17 H17A 109.5 . . ?
C14 C17 H17B 109.5 . . ?
H17A C17 H17B 109.5 . . ?
C14 C17 H17C 109.5 . . ?
H17A C17 H17C 109.5 . . ?
H17B C17 H17C 109.5 . . ?
C21 C18 C19 108.8(3) . . ?
C21 C18 C20 109.0(3) . . ?
C19 C18 C20 108.1(3) . . ?
C21 C18 P1 109.5(2) . . ?
C19 C18 P1 105.6(2) . . ?
C20 C18 P1 115.8(2) . . ?
C18 C19 H19A 109.5 . . ?
C18 C19 H19B 109.5 . . ?
H19A C19 H19B 109.5 . . ?
C18 C19 H19C 109.5 . . ?
H19A C19 H19C 109.5 . . ?
H19B C19 H19C 109.5 . . ?
C18 C20 H20A 109.5 . . ?
C18 C20 H20B 109.5 . . ?
H20A C20 H20B 109.5 . . ?
C18 C20 H20C 109.5 . . ?
H20A C20 H20C 109.5 . . ?
H20B C20 H20C 109.5 . . ?
C18 C21 H21A 109.5 . . ?
C18 C21 H21B 109.5 . . ?
H21A C21 H21B 109.5 . . ?
C18 C21 H21C 109.5 . . ?
H21A C21 H21C 109.5 . . ?
H21B C21 H21C 109.5 . . ?
S2 C22 H22A 109.5 . . ?
S2 C22 H22B 109.5 . . ?
H22A C22 H22B 109.5 . . ?
S2 C22 H22C 109.5 . . ?
H22A C22 H22C 109.5 . . ?
H22B C22 H22C 109.5 . . ?
S2 C23 H23A 109.5 . . ?
S2 C23 H23B 109.5 . . ?
H23A C23 H23B 109.5 . . ?
S2 C23 H23C 109.5 . . ?
H23A C23 H23C 109.5 . . ?
H23B C23 H23C 109.5 . . ?
F2 C24 F3 107.4(7) . . ?
F2 C24 F1 108.0(6) . . ?
F3 C24 F1 111.0(8) . . ?
F2 C24 S1 111.3(6) . . ?
F3 C24 S1 111.9(5) . . ?
F1 C24 S1 107.2(5) . . ?
C1 Au1 S2 167.04(8) . . ?
C1 Au1 Au2 88.31(8) . . ?
S2 Au1 Au2 102.29(2) . . ?
P1 Au2 Cl1 173.73(3) . . ?
P1 Au2 Au1 85.660(19) . . ?
Cl1 Au2 Au1 100.21(2) . . ?
C1 N1 C2 119.1(2) . . ?
C1 N1 P1 122.37(19) . . ?
C2 N1 P1 118.50(19) . . ?
C1 N2 C5 119.3(2) . . ?
C1 N2 C4 126.3(2) . . ?
C5 N2 C4 114.3(2) . . ?
N1 P1 C18 104.91(13) . . ?
N1 P1 C14 106.57(16) . . ?
C18 P1 C14 114.98(17) . . ?
N1 P1 Au2 112.79(8) . . ?
C18 P1 Au2 111.11(9) . . ?
C14 P1 Au2 106.54(13) . . ?
O2 S1 O3 118.8(5) . . ?
O2 S1 O1 114.8(4) . . ?
O3 S1 O1 110.2(4) . . ?
O2 S1 C24 106.8(4) . . ?
O3 S1 C24 102.3(3) . . ?
O1 S1 C24 101.6(5) . . ?
C22 S2 C23 99.22(19) . . ?
C22 S2 Au1 113.37(12) . . ?
C23 S2 Au1 102.06(13) . . ?

loop_
_geom_bond_atom_site_label_1
_geom_bond_atom_site_label_2
_geom_bond_distance
_geom_bond_site_symmetry_2
_geom_bond_publ_flag
C1 N2 1.334(4) . ?
C1 N1 1.360(3) . ?
C1 Au1 2.047(3) . ?
C2 N1 1.498(4) . ?
C2 C3 1.511(5) . ?
C2 H2A 0.9900 . ?
C2 H2B 0.9900 . ?
C3 C4 1.502(4) . ?
C3 H3A 0.9900 . ?
C3 H3B 0.9900 . ?
C4 N2 1.485(4) . ?
C4 H4A 0.9900 . ?
C4 H4B 0.9900 . ?
C5 C6 1.392(4) . ?
C5 C10 1.394(4) . ?
C5 N2 1.448(3) . ?
C6 C7 1.390(4) . ?
C6 C11 1.509(4) . ?
C7 C8 1.393(5) . ?
C7 H7 0.9500 . ?
C8 C9 1.389(5) . ?
C8 C12 1.513(4) . ?
C9 C10 1.394(4) . ?
C9 H9 0.9500 . ?
C10 C13 1.510(5) . ?
C11 H11A 0.9800 . ?
C11 H11B 0.9800 . ?
C11 H11C 0.9800 . ?
C12 H12A 0.9800 . ?
C12 H12B 0.9800 . ?
C12 H12C 0.9800 . ?
C13 H13A 0.9800 . ?
C13 H13B 0.9800 . ?
C13 H13C 0.9800 . ?
C14 C15 1.540(7) . ?
C14 C17 1.543(6) . ?
C14 C16 1.549(6) . ?
C14 P1 1.884(3) . ?
C15 H15A 0.9800 . ?
C15 H15B 0.9800 . ?
C15 H15C 0.9800 . ?
C16 H16A 0.9800 . ?
C16 H16B 0.9800 . ?
C16 H16C 0.9800 . ?
C17 H17A 0.9800 . ?
C17 H17B 0.9800 . ?
C17 H17C 0.9800 . ?
C18 C21 1.528(4) . ?
C18 C19 1.532(4) . ?
C18 C20 1.537(4) . ?
C18 P1 1.861(3) . ?
C19 H19A 0.9800 . ?
C19 H19B 0.9800 . ?
C19 H19C 0.9800 . ?
C20 H20A 0.9800 . ?
C20 H20B 0.9800 . ?
C20 H20C 0.9800 . ?
C21 H21A 0.9800 . ?
C21 H21B 0.9800 . ?
C21 H21C 0.9800 . ?
C22 S2 1.797(4) . ?
C22 H22A 0.9800 . ?
C22 H22B 0.9800 . ?
C22 H22C 0.9800 . ?
C23 S2 1.808(4) . ?
C23 H23A 0.9800 . ?
C23 H23B 0.9800 . ?
C23 H23C 0.9800 . ?
C24 F2 1.289(7) . ?
C24 F3 1.302(9) . ?
C24 F1 1.335(9) . ?
C24 S1 1.845(8) . ?
Au1 S2 2.3194(7) . ?
Au1 Au2 2.8924(2) . ?
Au2 P1 2.2497(7) . ?
Au2 Cl1 2.2989(7) . ?
N1 P1 1.732(2) . ?
O1 S1 1.479(6) . ?
O2 S1 1.390(6) . ?
O3 S1 1.418(5) . ?
